data_1573594
loop_
_publ_author_name
'Sneddon, Dorian Shane'
'Kevorkian, Paul'
'Hoye, Thomas R.'

_publ_section_title
;
 Rapid (&#x2264;25 \%C) Cycloisomerization of Anhydride-tethered Triynes
 to Benzynes -- Origin of a Remarkable Anhydride Linker-induced Rate
 Enhancement
;
_journal_name_full 'Chemical Science'
_journal_paper_doi 10.1039/D4SC07232D
_journal_year 2025
_chemical_formula_moiety 'C29 H17 N3 O3'
_chemical_formula_sum 'C29 H17 N3 O3'
_chemical_formula_weight 455.45
_chemical_melting_point 501.5(15)
_chemical_name_systematic
; 
'1-benzyl-4-phenyl-5-(phenylethynyl)-1H-isobenzofuro[4,5-d][1,2,3]triazole-6,8-dione' 
;
_space_group_crystal_system monoclinic
_space_group_IT_number 14
_space_group_name_Hall '-P 2ybc'
_space_group_name_H-M_alt 'P 1 21/c 1'
_atom_sites_solution_hydrogens geom
_atom_sites_solution_primary direct
_audit_creation_method SHELXL-2019/1
_audit_update_record
;
2024-05-07 deposited with the CCDC.	2025-01-07 downloaded from the CCDC.
;
_cell_angle_alpha 90
_cell_angle_beta 92.223(2)
_cell_angle_gamma 90
_cell_formula_units_Z 4
_cell_length_a 7.2038(5)
_cell_length_b 11.3027(7)
_cell_length_c 26.8583(17)
_cell_measurement_reflns_used 2959
_cell_measurement_temperature 100(2)
_cell_measurement_theta_max 24.77
_cell_measurement_theta_min 2.36
_cell_volume 2185.2(2)
_computing_cell_refinement 'Bruker SAINT'
_computing_data_collection 'Bruker APEX4'
_computing_data_reduction 'Bruker SAINT'
_computing_molecular_graphics 'Bruker SHELXTL'
_computing_publication_material 'Bruker SHELXTL'
_computing_structure_refinement 'SHELXL-2019/1 (Sheldrick, 2019)'
_computing_structure_solution 'SHELXT, Sheldrick, G. M. Acta Cryst. (2015) A71, 3-8.'
_diffrn_ambient_temperature 100(2)
_diffrn_measured_fraction_theta_full 1.000
_diffrn_measured_fraction_theta_max 0.999
_diffrn_measurement_device_type 'Bruker Photon-III CPAD'
_diffrn_measurement_method '\f and \w scans'
_diffrn_radiation_type MoK\a
_diffrn_radiation_wavelength 0.71073
_diffrn_reflns_av_R_equivalents 0.0318
_diffrn_reflns_av_unetI/netI 0.0324
_diffrn_reflns_Laue_measured_fraction_full 1.000
_diffrn_reflns_Laue_measured_fraction_max 0.999
_diffrn_reflns_limit_h_max 8
_diffrn_reflns_limit_h_min -7
_diffrn_reflns_limit_k_max 12
_diffrn_reflns_limit_k_min -13
_diffrn_reflns_limit_l_max 28
_diffrn_reflns_limit_l_min -32
_diffrn_reflns_number 18593
_diffrn_reflns_point_group_measured_fraction_full 1.000
_diffrn_reflns_point_group_measured_fraction_max 0.999
_diffrn_reflns_theta_full 25.242
_diffrn_reflns_theta_max 25.371
_diffrn_reflns_theta_min 1.955
_diffrn_source micro-focus
_exptl_absorpt_coefficient_mu 0.092
_exptl_absorpt_correction_T_max 0.7452
_exptl_absorpt_correction_T_min 0.5612
_exptl_absorpt_correction_type multi-scan
_exptl_absorpt_process_details 'SADABS, Krause, L. et al. J. Appl. Cryst. (2015), 48, 3-10.'
_exptl_crystal_colour yellow
_exptl_crystal_density_diffrn 1.384
_exptl_crystal_density_method 'not measured'
_exptl_crystal_description plate
_exptl_crystal_F_000 944
_exptl_crystal_size_max 0.150
_exptl_crystal_size_mid 0.070
_exptl_crystal_size_min 0.030
_exptl_transmission_factor_max 0.7452
_exptl_transmission_factor_min 0.5612
_refine_diff_density_max 0.186
_refine_diff_density_min -0.199
_refine_diff_density_rms 0.038
_refine_ls_extinction_method none
_refine_ls_goodness_of_fit_ref 1.026
_refine_ls_hydrogen_treatment constr
_refine_ls_matrix_type full
_refine_ls_number_parameters 316
_refine_ls_number_reflns 4013
_refine_ls_number_restraints 0
_refine_ls_restrained_S_all 1.026
_refine_ls_R_factor_all 0.0586
_refine_ls_R_factor_gt 0.0397
_refine_ls_shift/su_max 0.001
_refine_ls_shift/su_mean 0.000
_refine_ls_structure_factor_coef Fsqd
_refine_ls_weighting_details 'w=1/[\s^2^(Fo^2^)+(0.0473P)^2^+0.6953P] where P=(Fo^2^+2Fc^2^)/3'
_refine_ls_weighting_scheme calc
_refine_ls_wR_factor_gt 0.0944
_refine_ls_wR_factor_ref 0.1032
_reflns_Friedel_coverage 0.000
_reflns_number_gt 3071
_reflns_number_total 4013
_reflns_threshold_expression 'I > 2\s(I)'
_cod_data_source_file d4sc07232d3.cif
_cod_data_source_block 24008z_a
_cod_depositor_comments
;
The following automatic conversions were performed:

data item '_chemical_melting_point' value '500--503' was changed to
'501.5(15)' -- the average value was taken and precision was
estimated.

Automatic conversion script
Id: cif_fix_values 8170 2020-07-09 18:12:32Z antanas 
;
_cod_original_sg_symbol_H-M 'P 21/c'
_cod_database_code 1573594
_shelx_shelxl_version_number 2019/1
_shelx_space_group_comment
; 
The symmetry employed for this shelxl refinement is uniquely defined 
by the following loop, which should always be used as a source of 
symmetry information in preference to the above space-group names. 
They are only intended as comments. 
;
_shelx_estimated_absorpt_t_min 0.986
_shelx_estimated_absorpt_t_max 0.997

loop_
_space_group_symop_operation_xyz
'x, y, z'
'-x, y+1/2, -z+1/2'
'-x, -y, -z'
'x, -y-1/2, z-1/2'

loop_
_atom_site_label
_atom_site_type_symbol
_atom_site_fract_x
_atom_site_fract_y
_atom_site_fract_z
_atom_site_U_iso_or_equiv
_atom_site_adp_type
_atom_site_occupancy
_atom_site_site_symmetry_order
_atom_site_calc_flag
_atom_site_refinement_flags_posn
_atom_site_refinement_flags_adp
_atom_site_refinement_flags_occupancy
_atom_site_disorder_assembly
_atom_site_disorder_group
N2 N 0.4842(2) 0.49082(13) 0.72138(5) 0.0328(4) Uani 1 1 d . . . . .
C2 C 0.3633(2) 0.43482(14) 0.59424(6) 0.0268(4) Uani 1 1 d . . . . .
C1 C 0.2931(2) 0.51680(15) 0.55858(6) 0.0275(4) Uani 1 1 d . . . . .
O1 O 0.28276(18) 0.87518(11) 0.65527(5) 0.0402(3) Uani 1 1 d . . . . .
O2 O 0.19773(17) 0.83578(10) 0.57520(4) 0.0353(3) Uani 1 1 d . . . . .
O3 O 0.14286(18) 0.74372(11) 0.50160(5) 0.0387(3) Uani 1 1 d . . . . .
N1 N 0.4697(2) 0.41701(12) 0.68390(5) 0.0307(3) Uani 1 1 d . . . . .
N3 N 0.42667(19) 0.60003(12) 0.70665(5) 0.0280(3) Uani 1 1 d . . . . .
C3 C 0.4017(2) 0.47833(14) 0.64285(6) 0.0268(4) Uani 1 1 d . . . . .
C4 C 0.3728(2) 0.59642(14) 0.65709(6) 0.0266(4) Uani 1 1 d . . . . .
C5 C 0.3034(2) 0.67631(14) 0.62160(6) 0.0271(4) Uani 1 1 d . . . . .
C6 C 0.2653(2) 0.63487(14) 0.57407(6) 0.0277(4) Uani 1 1 d . . . . .
C7 C 0.2594(2) 0.48057(15) 0.50787(6) 0.0291(4) Uani 1 1 d . . . . .
C8 C 0.2389(2) 0.44057(15) 0.46665(6) 0.0292(4) Uani 1 1 d . . . . .
C9 C 0.2189(2) 0.38013(15) 0.41994(6) 0.0290(4) Uani 1 1 d . . . . .
C10 C 0.1555(2) 0.43690(16) 0.37622(6) 0.0330(4) Uani 1 1 d . . . . .
H10 H 0.123801 0.518458 0.376679 0.040 Uiso 1 1 calc R U . . .
C11 C 0.1395(3) 0.37267(19) 0.33206(6) 0.0400(5) Uani 1 1 d . . . . .
H11 H 0.097184 0.410913 0.302238 0.048 Uiso 1 1 calc R U . . .
C12 C 0.1845(3) 0.25393(18) 0.33113(7) 0.0413(5) Uani 1 1 d . . . . .
H12 H 0.172442 0.210923 0.300783 0.050 Uiso 1 1 calc R U . . .
C13 C 0.2466(3) 0.19784(17) 0.37405(7) 0.0400(5) Uani 1 1 d . . . . .
H13 H 0.277986 0.116243 0.373280 0.048 Uiso 1 1 calc R U . . .
C14 C 0.2634(3) 0.25985(16) 0.41819(6) 0.0336(4) Uani 1 1 d . . . . .
H14 H 0.305755 0.220425 0.447741 0.040 Uiso 1 1 calc R U . . .
C15 C 0.3991(3) 0.30886(14) 0.58244(6) 0.0296(4) Uani 1 1 d . . . . .
C16 C 0.2588(3) 0.23983(15) 0.55991(6) 0.0345(4) Uani 1 1 d . . . . .
H16 H 0.140886 0.273713 0.551616 0.041 Uiso 1 1 calc R U . . .
C17 C 0.2921(3) 0.12157(16) 0.54967(7) 0.0425(5) Uani 1 1 d . . . . .
H17 H 0.195950 0.074105 0.534932 0.051 Uiso 1 1 calc R U . . .
C18 C 0.4640(3) 0.07266(16) 0.56078(7) 0.0438(5) Uani 1 1 d . . . . .
H18 H 0.486794 -0.007937 0.553050 0.053 Uiso 1 1 calc R U . . .
C19 C 0.6034(3) 0.14059(16) 0.58316(7) 0.0423(5) Uani 1 1 d . . . . .
H19 H 0.721921 0.106747 0.590722 0.051 Uiso 1 1 calc R U . . .
C20 C 0.5702(3) 0.25786(15) 0.59452(7) 0.0353(4) Uani 1 1 d . . . . .
H20 H 0.665038 0.303791 0.610709 0.042 Uiso 1 1 calc R U . . .
C21 C 0.2639(2) 0.80379(16) 0.62265(7) 0.0321(4) Uani 1 1 d . . . . .
C22 C 0.1952(2) 0.73605(15) 0.54379(7) 0.0311(4) Uani 1 1 d . . . . .
C23 C 0.4195(2) 0.69498(15) 0.74320(6) 0.0320(4) Uani 1 1 d . . . . .
H23A H 0.438817 0.771697 0.726391 0.038 Uiso 1 1 calc R U . . .
H23B H 0.521602 0.684254 0.768551 0.038 Uiso 1 1 calc R U . . .
C24 C 0.2361(2) 0.69792(16) 0.76881(6) 0.0316(4) Uani 1 1 d . . . . .
C25 C 0.1674(3) 0.59642(17) 0.79075(7) 0.0414(5) Uani 1 1 d . . . . .
H25 H 0.235069 0.524424 0.789468 0.050 Uiso 1 1 calc R U . . .
C26 C -0.0014(3) 0.6003(2) 0.81470(7) 0.0505(6) Uani 1 1 d . . . . .
H26 H -0.049546 0.530718 0.829294 0.061 Uiso 1 1 calc R U . . .
C27 C -0.0982(3) 0.7058(2) 0.81708(7) 0.0488(5) Uani 1 1 d . . . . .
H27 H -0.212554 0.708895 0.833502 0.059 Uiso 1 1 calc R U . . .
C28 C -0.0292(3) 0.8057(2) 0.79581(7) 0.0454(5) Uani 1 1 d . . . . .
H28 H -0.095872 0.877956 0.797659 0.055 Uiso 1 1 calc R U . . .
C29 C 0.1371(3) 0.80252(17) 0.77158(7) 0.0368(4) Uani 1 1 d . . . . .
H29 H 0.183318 0.872414 0.756811 0.044 Uiso 1 1 calc R U . . .

loop_
_atom_site_aniso_label
_atom_site_aniso_U_11
_atom_site_aniso_U_22
_atom_site_aniso_U_33
_atom_site_aniso_U_23
_atom_site_aniso_U_13
_atom_site_aniso_U_12
N2 0.0334(9) 0.0346(8) 0.0303(8) -0.0001(7) 0.0005(6) -0.0001(6)
C2 0.0219(9) 0.0319(9) 0.0267(9) -0.0010(7) 0.0038(7) -0.0060(7)
C1 0.0223(9) 0.0333(9) 0.0271(9) -0.0005(7) 0.0030(7) -0.0062(7)
O1 0.0463(8) 0.0326(7) 0.0419(7) -0.0055(6) 0.0055(6) 0.0014(6)
O2 0.0366(8) 0.0316(6) 0.0378(7) 0.0037(6) 0.0006(6) 0.0011(5)
O3 0.0377(8) 0.0432(7) 0.0350(7) 0.0084(6) -0.0013(6) -0.0018(6)
N1 0.0308(8) 0.0335(8) 0.0276(8) -0.0011(6) 0.0003(6) -0.0006(6)
N3 0.0275(8) 0.0277(7) 0.0287(8) -0.0021(6) 0.0012(6) -0.0024(6)
C3 0.0220(9) 0.0314(9) 0.0272(9) 0.0019(7) 0.0024(7) -0.0032(7)
C4 0.0216(9) 0.0324(9) 0.0258(9) -0.0018(7) 0.0026(7) -0.0040(7)
C5 0.0211(9) 0.0320(9) 0.0284(9) 0.0010(7) 0.0044(7) -0.0037(7)
C6 0.0199(9) 0.0326(9) 0.0306(9) 0.0022(7) 0.0024(7) -0.0048(7)
C7 0.0246(9) 0.0325(9) 0.0301(10) 0.0038(8) 0.0020(7) -0.0041(7)
C8 0.0261(10) 0.0343(9) 0.0272(10) 0.0034(8) 0.0011(7) -0.0044(7)
C9 0.0231(9) 0.0406(10) 0.0234(9) 0.0003(7) 0.0011(7) -0.0094(7)
C10 0.0255(10) 0.0436(10) 0.0300(9) 0.0049(8) 0.0004(7) -0.0080(8)
C11 0.0287(11) 0.0686(14) 0.0225(9) 0.0060(9) -0.0027(7) -0.0124(9)
C12 0.0358(12) 0.0562(13) 0.0319(10) -0.0111(9) 0.0023(8) -0.0156(9)
C13 0.0385(12) 0.0433(10) 0.0384(11) -0.0068(9) 0.0046(9) -0.0116(9)
C14 0.0320(11) 0.0396(10) 0.0293(9) 0.0016(8) 0.0021(8) -0.0099(8)
C15 0.0351(10) 0.0303(9) 0.0236(9) 0.0018(7) 0.0049(7) -0.0065(7)
C16 0.0417(12) 0.0363(10) 0.0253(9) 0.0034(8) -0.0003(8) -0.0088(8)
C17 0.0637(15) 0.0342(10) 0.0291(10) 0.0025(8) -0.0053(9) -0.0178(9)
C18 0.0670(15) 0.0281(9) 0.0365(11) 0.0004(8) 0.0061(10) -0.0023(9)
C19 0.0462(13) 0.0360(10) 0.0451(11) 0.0028(9) 0.0076(9) 0.0019(9)
C20 0.0350(11) 0.0325(9) 0.0386(10) -0.0003(8) 0.0040(8) -0.0041(8)
C21 0.0267(10) 0.0338(9) 0.0363(10) 0.0005(8) 0.0063(8) -0.0016(7)
C22 0.0252(10) 0.0359(10) 0.0323(10) 0.0033(8) 0.0029(8) -0.0049(7)
C23 0.0316(10) 0.0340(9) 0.0302(9) -0.0062(8) 0.0003(8) -0.0025(7)
C24 0.0302(10) 0.0403(10) 0.0240(9) -0.0045(8) -0.0017(7) -0.0055(8)
C25 0.0460(12) 0.0452(11) 0.0335(10) -0.0025(9) 0.0050(9) -0.0049(9)
C26 0.0518(14) 0.0664(14) 0.0337(11) -0.0027(10) 0.0087(10) -0.0222(11)
C27 0.0330(12) 0.0847(16) 0.0288(10) -0.0145(11) 0.0050(9) -0.0029(11)
C28 0.0379(12) 0.0665(14) 0.0319(10) -0.0113(10) 0.0021(9) 0.0035(10)
C29 0.0349(11) 0.0438(10) 0.0316(9) -0.0073(8) -0.0003(8) -0.0006(8)

loop_
_atom_type_symbol
_atom_type_description
_atom_type_scat_dispersion_real
_atom_type_scat_dispersion_imag
_atom_type_scat_source
C C 0.0033 0.0016 'International Tables Vol C Tables 4.2.6.8 and 6.1.1.4'
H H 0.0000 0.0000 'International Tables Vol C Tables 4.2.6.8 and 6.1.1.4'
N N 0.0061 0.0033 'International Tables Vol C Tables 4.2.6.8 and 6.1.1.4'
O O 0.0106 0.0060 'International Tables Vol C Tables 4.2.6.8 and 6.1.1.4'

loop_
_geom_angle_atom_site_label_1
_geom_angle_atom_site_label_2
_geom_angle_atom_site_label_3
_geom_angle
_geom_angle_site_symmetry_1
_geom_angle_site_symmetry_3
_geom_angle_publ_flag
N1 N2 N3 109.97(13) . . ?
C1 C2 C3 116.78(15) . . ?
C1 C2 C15 123.07(14) . . ?
C3 C2 C15 120.15(14) . . ?
C2 C1 C6 118.09(15) . . ?
C2 C1 C7 119.98(15) . . ?
C6 C1 C7 121.88(15) . . ?
C21 O2 C22 109.69(13) . . ?
N2 N1 C3 108.09(13) . . ?
N2 N3 C4 109.12(13) . . ?
N2 N3 C23 119.49(13) . . ?
C4 N3 C23 131.26(14) . . ?
N1 C3 C4 108.17(14) . . ?
N1 C3 C2 128.03(15) . . ?
C4 C3 C2 123.79(15) . . ?
N3 C4 C5 136.50(15) . . ?
N3 C4 C3 104.65(14) . . ?
C5 C4 C3 118.85(15) . . ?
C6 C5 C4 117.87(15) . . ?
C6 C5 C21 108.65(15) . . ?
C4 C5 C21 133.45(15) . . ?
C5 C6 C1 124.62(15) . . ?
C5 C6 C22 107.32(15) . . ?
C1 C6 C22 128.05(15) . . ?
C8 C7 C1 173.95(18) . . ?
C7 C8 C9 173.55(18) . . ?
C14 C9 C10 119.05(15) . . ?
C14 C9 C8 118.57(15) . . ?
C10 C9 C8 122.38(16) . . ?
C11 C10 C9 119.33(17) . . ?
C11 C10 H10 120.3 . . ?
C9 C10 H10 120.3 . . ?
C12 C11 C10 120.71(17) . . ?
C12 C11 H11 119.6 . . ?
C10 C11 H11 119.6 . . ?
C13 C12 C11 120.11(17) . . ?
C13 C12 H12 119.9 . . ?
C11 C12 H12 119.9 . . ?
C12 C13 C14 120.10(18) . . ?
C12 C13 H13 119.9 . . ?
C14 C13 H13 119.9 . . ?
C13 C14 C9 120.70(17) . . ?
C13 C14 H14 119.6 . . ?
C9 C14 H14 119.6 . . ?
C20 C15 C16 119.40(16) . . ?
C20 C15 C2 120.59(15) . . ?
C16 C15 C2 120.00(16) . . ?
C17 C16 C15 119.76(18) . . ?
C17 C16 H16 120.1 . . ?
C15 C16 H16 120.1 . . ?
C18 C17 C16 120.28(18) . . ?
C18 C17 H17 119.9 . . ?
C16 C17 H17 119.9 . . ?
C17 C18 C19 120.18(18) . . ?
C17 C18 H18 119.9 . . ?
C19 C18 H18 119.9 . . ?
C18 C19 C20 119.91(19) . . ?
C18 C19 H19 120.0 . . ?
C20 C19 H19 120.0 . . ?
C19 C20 C15 120.42(17) . . ?
C19 C20 H20 119.8 . . ?
C15 C20 H20 119.8 . . ?
O1 C21 O2 121.43(16) . . ?
O1 C21 C5 131.28(17) . . ?
O2 C21 C5 107.28(14) . . ?
O3 C22 O2 120.75(16) . . ?
O3 C22 C6 132.20(17) . . ?
O2 C22 C6 107.05(14) . . ?
N3 C23 C24 112.14(14) . . ?
N3 C23 H23A 109.2 . . ?
C24 C23 H23A 109.2 . . ?
N3 C23 H23B 109.2 . . ?
C24 C23 H23B 109.2 . . ?
H23A C23 H23B 107.9 . . ?
C29 C24 C25 119.31(17) . . ?
C29 C24 C23 120.26(16) . . ?
C25 C24 C23 120.41(16) . . ?
C24 C25 C26 119.99(19) . . ?
C24 C25 H25 120.0 . . ?
C26 C25 H25 120.0 . . ?
C27 C26 C25 119.77(19) . . ?
C27 C26 H26 120.1 . . ?
C25 C26 H26 120.1 . . ?
C28 C27 C26 120.00(19) . . ?
C28 C27 H27 120.0 . . ?
C26 C27 H27 120.0 . . ?
C27 C28 C29 120.7(2) . . ?
C27 C28 H28 119.7 . . ?
C29 C28 H28 119.7 . . ?
C24 C29 C28 120.26(19) . . ?
C24 C29 H29 119.9 . . ?
C28 C29 H29 119.9 . . ?

loop_
_geom_bond_atom_site_label_1
_geom_bond_atom_site_label_2
_geom_bond_distance
_geom_bond_site_symmetry_2
_geom_bond_publ_flag
N2 N1 1.3084(19) . ?
N2 N3 1.3561(19) . ?
C2 C1 1.412(2) . ?
C2 C3 1.412(2) . ?
C2 C15 1.483(2) . ?
C1 C6 1.414(2) . ?
C1 C7 1.434(2) . ?
O1 C21 1.195(2) . ?
O2 C21 1.391(2) . ?
O2 C22 1.408(2) . ?
O3 C22 1.183(2) . ?
N1 C3 1.376(2) . ?
N3 C4 1.373(2) . ?
N3 C23 1.457(2) . ?
C3 C4 1.406(2) . ?
C4 C5 1.392(2) . ?
C5 C6 1.377(2) . ?
C5 C21 1.469(2) . ?
C6 C22 1.481(2) . ?
C7 C8 1.200(2) . ?
C8 C9 1.431(2) . ?
C9 C14 1.398(3) . ?
C9 C10 1.399(2) . ?
C10 C11 1.392(3) . ?
C10 H10 0.9500 . ?
C11 C12 1.381(3) . ?
C11 H11 0.9500 . ?
C12 C13 1.375(3) . ?
C12 H12 0.9500 . ?
C13 C14 1.379(2) . ?
C13 H13 0.9500 . ?
C14 H14 0.9500 . ?
C15 C20 1.388(3) . ?
C15 C16 1.396(2) . ?
C16 C17 1.387(3) . ?
C16 H16 0.9500 . ?
C17 C18 1.379(3) . ?
C17 H17 0.9500 . ?
C18 C19 1.383(3) . ?
C18 H18 0.9500 . ?
C19 C20 1.383(3) . ?
C19 H19 0.9500 . ?
C20 H20 0.9500 . ?
C23 C24 1.513(2) . ?
C23 H23A 0.9900 . ?
C23 H23B 0.9900 . ?
C24 C29 1.384(3) . ?
C24 C25 1.390(3) . ?
C25 C26 1.398(3) . ?
C25 H25 0.9500 . ?
C26 C27 1.385(3) . ?
C26 H26 0.9500 . ?
C27 C28 1.367(3) . ?
C27 H27 0.9500 . ?
C28 C29 1.386(3) . ?
C28 H28 0.9500 . ?
C29 H29 0.9500 . ?

loop_
_geom_torsion_atom_site_label_1
_geom_torsion_atom_site_label_2
_geom_torsion_atom_site_label_3
_geom_torsion_atom_site_label_4
_geom_torsion
_geom_torsion_site_symmetry_1
_geom_torsion_site_symmetry_2
_geom_torsion_site_symmetry_3
_geom_torsion_site_symmetry_4
_geom_torsion_publ_flag
C3 C2 C1 C6 -0.5(2) . . . . ?
C15 C2 C1 C6 -179.70(15) . . . . ?
C3 C2 C1 C7 176.95(15) . . . . ?
C15 C2 C1 C7 -2.2(2) . . . . ?
N3 N2 N1 C3 0.36(18) . . . . ?
N1 N2 N3 C4 -0.18(18) . . . . ?
N1 N2 N3 C23 176.10(14) . . . . ?
N2 N1 C3 C4 -0.40(18) . . . . ?
N2 N1 C3 C2 -179.84(16) . . . . ?
C1 C2 C3 N1 179.78(16) . . . . ?
C15 C2 C3 N1 -1.0(3) . . . . ?
C1 C2 C3 C4 0.4(2) . . . . ?
C15 C2 C3 C4 179.63(16) . . . . ?
N2 N3 C4 C5 -179.96(19) . . . . ?
C23 N3 C4 C5 4.4(3) . . . . ?
N2 N3 C4 C3 -0.07(18) . . . . ?
C23 N3 C4 C3 -175.76(16) . . . . ?
N1 C3 C4 N3 0.28(18) . . . . ?
C2 C3 C4 N3 179.75(15) . . . . ?
N1 C3 C4 C5 -179.81(14) . . . . ?
C2 C3 C4 C5 -0.3(3) . . . . ?
N3 C4 C5 C6 -179.78(18) . . . . ?
C3 C4 C5 C6 0.3(2) . . . . ?
N3 C4 C5 C21 2.6(3) . . . . ?
C3 C4 C5 C21 -177.26(17) . . . . ?
C4 C5 C6 C1 -0.5(3) . . . . ?
C21 C5 C6 C1 177.68(16) . . . . ?
C4 C5 C6 C22 -179.61(14) . . . . ?
C21 C5 C6 C22 -1.44(19) . . . . ?
C2 C1 C6 C5 0.6(2) . . . . ?
C7 C1 C6 C5 -176.83(16) . . . . ?
C2 C1 C6 C22 179.52(16) . . . . ?
C7 C1 C6 C22 2.1(3) . . . . ?
C14 C9 C10 C11 -0.4(2) . . . . ?
C8 C9 C10 C11 179.96(16) . . . . ?
C9 C10 C11 C12 0.3(3) . . . . ?
C10 C11 C12 C13 -0.3(3) . . . . ?
C11 C12 C13 C14 0.3(3) . . . . ?
C12 C13 C14 C9 -0.4(3) . . . . ?
C10 C9 C14 C13 0.4(3) . . . . ?
C8 C9 C14 C13 -179.92(16) . . . . ?
C1 C2 C15 C20 128.08(18) . . . . ?
C3 C2 C15 C20 -51.1(2) . . . . ?
C1 C2 C15 C16 -53.3(2) . . . . ?
C3 C2 C15 C16 127.58(17) . . . . ?
C20 C15 C16 C17 -0.3(2) . . . . ?
C2 C15 C16 C17 -178.98(15) . . . . ?
C15 C16 C17 C18 -1.2(3) . . . . ?
C16 C17 C18 C19 1.3(3) . . . . ?
C17 C18 C19 C20 0.1(3) . . . . ?
C18 C19 C20 C15 -1.7(3) . . . . ?
C16 C15 C20 C19 1.8(3) . . . . ?
C2 C15 C20 C19 -179.57(16) . . . . ?
C22 O2 C21 O1 177.97(16) . . . . ?
C22 O2 C21 C5 -0.78(18) . . . . ?
C6 C5 C21 O1 -177.17(19) . . . . ?
C4 C5 C21 O1 0.6(3) . . . . ?
C6 C5 C21 O2 1.41(19) . . . . ?
C4 C5 C21 O2 179.17(17) . . . . ?
C21 O2 C22 O3 179.74(16) . . . . ?
C21 O2 C22 C6 -0.09(18) . . . . ?
C5 C6 C22 O3 -178.83(19) . . . . ?
C1 C6 C22 O3 2.1(3) . . . . ?
C5 C6 C22 O2 0.97(18) . . . . ?
C1 C6 C22 O2 -178.11(16) . . . . ?
N2 N3 C23 C24 -87.45(18) . . . . ?
C4 N3 C23 C24 87.9(2) . . . . ?
N3 C23 C24 C29 -129.35(17) . . . . ?
N3 C23 C24 C25 52.1(2) . . . . ?
C29 C24 C25 C26 0.9(3) . . . . ?
C23 C24 C25 C26 179.43(16) . . . . ?
C24 C25 C26 C27 -0.9(3) . . . . ?
C25 C26 C27 C28 0.4(3) . . . . ?
C26 C27 C28 C29 0.2(3) . . . . ?
C25 C24 C29 C28 -0.3(3) . . . . ?
C23 C24 C29 C28 -178.83(16) . . . . ?
C27 C28 C29 C24 -0.3(3) . . . . ?
